data_7211467
loop_
_publ_author_name
'Wang, Guan-E'
'Jiang, Xiao-Ming'
'Zhang, Ming-Jian'
'Chen, Hui-Fen'
'Liu, Bin-Wen'
'Wang, Ming-Sheng'
'Guo, Guo-Cong'

_publ_section_title
;
 Crystal structures and optical properties of iodoplumbates hybrids
 templated by in situ synthesized 1,4-diazabicyclo[2.2.2]octane
 derivatives
;
_journal_issue 47
_journal_name_full CrystEngComm
_journal_page_first 10399
_journal_paper_doi 10.1039/c3ce41720d
_journal_volume 15
_journal_year 2013
_chemical_formula_moiety 'C10 H22 N2, 0.5(I10 Pb3)'
_chemical_formula_sum 'C20 H44 I10 N4 Pb3'
_chemical_formula_weight 2231.19
_chemical_name_systematic
; 
 ? 
;
_space_group_IT_number 14
_symmetry_cell_setting monoclinic
_symmetry_space_group_name_Hall '-P 2ybc'
_symmetry_space_group_name_H-M 'P 1 21/c 1'
_atom_sites_solution_hydrogens geom
_atom_sites_solution_primary direct
_atom_sites_solution_secondary difmap
_audit_creation_method SHELXL-97
_cell_angle_alpha 90.00
_cell_angle_beta 126.541(4)
_cell_angle_gamma 90.00
_cell_formula_units_Z 2
_cell_length_a 9.3555(6)
_cell_length_b 20.2788(12)
_cell_length_c 14.7688(10)
_cell_measurement_reflns_used 6377
_cell_measurement_temperature 293(2)
_cell_measurement_theta_max 27.4816
_cell_measurement_theta_min 2.6403
_cell_volume 2251.1(3)
_computing_cell_refinement 'CrystalClear (Rigaku Inc., 2007)'
_computing_data_collection 'CrystalClear (Rigaku Inc., 2007)'
_computing_data_reduction 'CrystalClear (Rigaku Inc., 2007)'
_computing_publication_material 'Siemens SHELXTL^TM^ 5'
_computing_structure_refinement 'SHELXL-97 (Sheldrick, 1997)'
_computing_structure_solution 'SHELXS-97 (Sheldrick, 1990)'
_diffrn_ambient_temperature 293(2)
_diffrn_detector_area_resol_mean 28.5714
_diffrn_measured_fraction_theta_full 0.990
_diffrn_measured_fraction_theta_max 0.990
_diffrn_measurement_device_type 'Rigaku Ultrax-Saturn 70'
_diffrn_measurement_method CCD_Profile_fitting
_diffrn_radiation_monochromator graphite
_diffrn_radiation_source 'fine-focus sealed tube'
_diffrn_radiation_type MoK\a
_diffrn_radiation_wavelength 0.71073
_diffrn_reflns_av_R_equivalents 0.0553
_diffrn_reflns_av_sigmaI/netI 0.0457
_diffrn_reflns_limit_h_max 11
_diffrn_reflns_limit_h_min -11
_diffrn_reflns_limit_k_max 24
_diffrn_reflns_limit_k_min -24
_diffrn_reflns_limit_l_max 14
_diffrn_reflns_limit_l_min -17
_diffrn_reflns_number 16765
_diffrn_reflns_theta_full 25.50
_diffrn_reflns_theta_max 25.50
_diffrn_reflns_theta_min 2.84
_exptl_absorpt_coefficient_mu 18.065
_exptl_absorpt_correction_T_max 0.3259
_exptl_absorpt_correction_T_min 0.1228
_exptl_absorpt_correction_type multi-scan
_exptl_absorpt_process_details 'Sphere (Rigaku CrystalClear)'
_exptl_crystal_colour yellow
_exptl_crystal_density_diffrn 3.292
_exptl_crystal_density_method 'not measured'
_exptl_crystal_description rod
_exptl_crystal_F_000 1936
_exptl_crystal_size_max 0.20
_exptl_crystal_size_mid 0.08
_exptl_crystal_size_min 0.08
_refine_diff_density_max 0.993
_refine_diff_density_min -1.454
_refine_diff_density_rms 0.188
_refine_ls_extinction_method none
_refine_ls_goodness_of_fit_ref 0.948
_refine_ls_hydrogen_treatment constr
_refine_ls_matrix_type full
_refine_ls_number_parameters 169
_refine_ls_number_reflns 4150
_refine_ls_number_restraints 0
_refine_ls_restrained_S_all 0.948
_refine_ls_R_factor_all 0.0371
_refine_ls_R_factor_gt 0.0298
_refine_ls_shift/su_max 0.001
_refine_ls_shift/su_mean 0.000
_refine_ls_structure_factor_coef Fsqd
_refine_ls_weighting_details 'calc w=1/[\s^2^(Fo^2^)+(0.0260P)^2^+0.0000P] where P=(Fo^2^+2Fc^2^)/3'
_refine_ls_weighting_scheme calc
_refine_ls_wR_factor_gt 0.0588
_refine_ls_wR_factor_ref 0.0609
_reflns_number_gt 3406
_reflns_number_total 4150
_reflns_threshold_expression >2sigma(I)
_cod_data_source_file c3ce41720d.txt
_cod_data_source_block Compound2
_cod_depositor_comments
;
The following automatic conversions were performed:

'_exptl_absorpt_correction_type' value 'Multi-scan' changed to
'multi-scan' according to
/home/saulius/struct/CIF-dictionaries/cif_core.dic dictionary named
'cif_core.dic' version 2.4.2 from 2011-04-26.

Automatic conversion script
Id: cif_fix_values 1891 2012-01-12 08:04:46Z andrius 
;
_cod_original_cell_volume 2251.1(2)
_cod_original_sg_symbol_H-M P21/c
_cod_database_code 7211467

loop_
_symmetry_equiv_pos_as_xyz
'x, y, z'
'-x, y+1/2, -z+1/2'
'-x, -y, -z'
'x, -y-1/2, z-1/2'

loop_
_atom_site_label
_atom_site_type_symbol
_atom_site_fract_x
_atom_site_fract_y
_atom_site_fract_z
_atom_site_U_iso_or_equiv
_atom_site_adp_type
_atom_site_occupancy
_atom_site_symmetry_multiplicity
_atom_site_calc_flag
_atom_site_refinement_flags
Pb1 Pb -0.16731(2) 0.446729(9) 0.329707(14) 0.03687(6) Uani 1 1 d .
Pb2 Pb -0.5000 0.5000 0.0000 0.04321(8) Uani 1 2 d S
I1 I 0.22059(3) 0.511674(15) 0.48088(2) 0.03815(9) Uani 1 1 d .
I2 I -0.28452(4) 0.595246(16) 0.21398(3) 0.04429(10) Uani 1 1 d .
I3 I -0.00348(4) 0.310951(15) 0.45644(3) 0.04366(10) Uani 1 1 d .
I4 I -0.15738(4) 0.401616(19) 0.12413(3) 0.05238(11) Uani 1 1 d .
I5 I -0.58582(4) 0.41508(2) 0.15518(3) 0.06293(12) Uani 1 1 d .
N11 N 0.4665(5) 0.70131(19) 0.4846(4) 0.0574(15) Uani 1 1 d .
N12 N 0.3160(4) 0.6586(2) 0.2827(3) 0.0500(12) Uani 1 1 d .
C11 C 0.7299(9) 0.7181(4) 0.6883(5) 0.107(3) Uani 1 1 d .
H11A H 0.7609 0.7329 0.7597 0.161 Uiso 1 1 calc R
H11B H 0.7897 0.7449 0.6668 0.161 Uiso 1 1 calc R
H11C H 0.7653 0.6729 0.6945 0.161 Uiso 1 1 calc R
C12 C 0.5448(7) 0.7234(3) 0.6064(5) 0.085(3) Uani 1 1 d .
H12A H 0.5118 0.7691 0.6035 0.102 Uiso 1 1 calc R
H12B H 0.4875 0.6977 0.6319 0.102 Uiso 1 1 calc R
C13 C 0.5028(6) 0.7480(3) 0.4231(5) 0.0711(19) Uani 1 1 d .
H13A H 0.6296 0.7566 0.4670 0.085 Uiso 1 1 calc R
H13B H 0.4425 0.7895 0.4115 0.085 Uiso 1 1 calc R
C14 C 0.4370(6) 0.7181(3) 0.3094(4) 0.0678(18) Uani 1 1 d .
H14A H 0.5379 0.7042 0.3112 0.081 Uiso 1 1 calc R
H14B H 0.3715 0.7511 0.2507 0.081 Uiso 1 1 calc R
C15 C 0.2695(5) 0.6976(3) 0.4209(4) 0.0589(17) Uani 1 1 d .
H15A H 0.2254 0.7397 0.4258 0.071 Uiso 1 1 calc R
H15B H 0.2406 0.6644 0.4550 0.071 Uiso 1 1 calc R
C16 C 0.1788(5) 0.6806(3) 0.2991(4) 0.0500(16) Uani 1 1 d .
H16A H 0.1156 0.7188 0.2524 0.060 Uiso 1 1 calc R
H16B H 0.0932 0.6455 0.2768 0.060 Uiso 1 1 calc R
C17 C 0.5367(6) 0.6339(2) 0.4853(4) 0.0523(16) Uani 1 1 d .
H17A H 0.5279 0.6044 0.5335 0.063 Uiso 1 1 calc R
H17B H 0.6611 0.6373 0.5153 0.063 Uiso 1 1 calc R
C18 C 0.4306(6) 0.6062(2) 0.3667(4) 0.0485(15) Uani 1 1 d .
H18A H 0.5113 0.5891 0.3515 0.058 Uiso 1 1 calc R
H18B H 0.3567 0.5701 0.3599 0.058 Uiso 1 1 calc R
C19 C 0.2297(7) 0.6345(3) 0.1630(4) 0.073(2) Uani 1 1 d .
H19A H 0.1610 0.6703 0.1111 0.088 Uiso 1 1 calc R
H19B H 0.3226 0.6232 0.1552 0.088 Uiso 1 1 calc R
C110 C 0.1111(7) 0.5763(3) 0.1303(5) 0.086(3) Uani 1 1 d .
H11D H 0.0618 0.5638 0.0542 0.129 Uiso 1 1 calc R
H11E H 0.0165 0.5873 0.1356 0.129 Uiso 1 1 calc R
H11F H 0.1785 0.5402 0.1800 0.129 Uiso 1 1 calc R

loop_
_atom_site_aniso_label
_atom_site_aniso_U_11
_atom_site_aniso_U_22
_atom_site_aniso_U_33
_atom_site_aniso_U_23
_atom_site_aniso_U_13
_atom_site_aniso_U_12
Pb1 0.03984(7) 0.03069(10) 0.03805(8) -0.00081(7) 0.02209(6) -0.00004(7)
Pb2 0.04708(11) 0.03565(15) 0.03669(12) -0.00024(11) 0.01940(10) 0.00438(12)
I1 0.04045(11) 0.02944(16) 0.04827(14) 0.00276(13) 0.02844(10) 0.00222(12)
I2 0.04712(14) 0.03028(17) 0.04571(15) -0.00300(13) 0.02234(12) 0.00156(14)
I3 0.04899(13) 0.03057(17) 0.05357(16) -0.00171(14) 0.03170(12) -0.00143(13)
I4 0.05926(14) 0.0536(2) 0.05214(16) 0.00165(15) 0.03744(12) 0.01089(16)
I5 0.04330(13) 0.0597(2) 0.0819(2) -0.01296(19) 0.03520(14) -0.00790(16)
N11 0.0545(19) 0.023(2) 0.085(3) 0.005(2) 0.0363(19) 0.0057(18)
N12 0.0487(15) 0.054(3) 0.067(2) 0.0334(19) 0.0451(14) 0.0225(18)
C11 0.116(4) 0.090(6) 0.094(4) -0.018(4) 0.050(4) 0.019(4)
C12 0.069(3) 0.052(4) 0.097(4) -0.026(3) 0.029(3) -0.003(3)
C13 0.066(2) 0.032(3) 0.136(4) 0.017(3) 0.071(2) 0.007(2)
C14 0.062(2) 0.059(4) 0.115(3) 0.048(3) 0.070(2) 0.020(2)
C15 0.0520(19) 0.036(3) 0.106(3) 0.016(3) 0.056(2) 0.015(2)
C16 0.0352(17) 0.053(3) 0.075(3) 0.012(3) 0.0401(17) 0.011(2)
C17 0.049(2) 0.023(3) 0.086(3) 0.018(2) 0.041(2) 0.012(2)
C18 0.062(2) 0.030(3) 0.067(3) 0.018(2) 0.0464(19) 0.017(2)
C19 0.077(3) 0.087(5) 0.066(3) 0.032(3) 0.048(2) 0.033(3)
C110 0.079(3) 0.093(5) 0.068(4) -0.015(4) 0.033(3) 0.014(4)

loop_
_atom_type_symbol
_atom_type_description
_atom_type_scat_dispersion_real
_atom_type_scat_dispersion_imag
_atom_type_scat_source
C C 0.0033 0.0016 'International Tables Vol C Tables 4.2.6.8 and 6.1.1.4'
I I -0.4742 1.8119 'International Tables Vol C Tables 4.2.6.8 and 6.1.1.4'
N N 0.0061 0.0033 'International Tables Vol C Tables 4.2.6.8 and 6.1.1.4'
Pb Pb -3.3944 10.1111 'International Tables Vol C Tables 4.2.6.8 and 6.1.1.4'
H H 0.0000 0.0000 'International Tables Vol C Tables 4.2.6.8 and 6.1.1.4'

loop_
_geom_angle_atom_site_label_1
_geom_angle_atom_site_label_2
_geom_angle_atom_site_label_3
_geom_angle
_geom_angle_site_symmetry_1
_geom_angle_site_symmetry_3
I3 Pb1 I1 89.812(9) . .
I3 Pb1 I5 103.291(11) . .
I1 Pb1 I5 166.869(11) . .
I3 Pb1 I4 91.989(11) . .
I1 Pb1 I4 96.732(11) . .
I5 Pb1 I4 83.841(12) . .
I3 Pb1 I1 89.149(11) . 3_566
I1 Pb1 I1 89.080(11) . 3_566
I5 Pb1 I1 90.242(12) . 3_566
I4 Pb1 I1 174.079(9) . 3_566
I3 Pb1 I2 172.534(9) . .
I1 Pb1 I2 82.834(9) . .
I5 Pb1 I2 84.084(10) . .
I4 Pb1 I2 87.614(11) . .
I1 Pb1 I2 92.008(10) 3_566 .
I3 Pb1 Pb2 134.069(8) . .
I1 Pb1 Pb2 117.898(9) . .
I5 Pb1 Pb2 52.778(9) . .
I4 Pb1 Pb2 51.552(7) . .
I1 Pb1 Pb2 124.394(8) 3_566 .
I2 Pb1 Pb2 50.039(6) . .
I2 Pb2 I2 180.000(9) . 3_465
I2 Pb2 I4 90.937(10) . 3_465
I2 Pb2 I4 89.063(10) 3_465 3_465
I2 Pb2 I4 89.063(10) . .
I2 Pb2 I4 90.937(10) 3_465 .
I4 Pb2 I4 180.000(11) 3_465 .
I2 Pb2 I5 84.282(11) . .
I2 Pb2 I5 95.718(11) 3_465 .
I4 Pb2 I5 98.312(11) 3_465 .
I4 Pb2 I5 81.688(10) . .
I2 Pb2 I5 95.718(11) . 3_465
I2 Pb2 I5 84.282(11) 3_465 3_465
I4 Pb2 I5 81.688(10) 3_465 3_465
I4 Pb2 I5 98.312(10) . 3_465
I5 Pb2 I5 180.000(12) . 3_465
I2 Pb2 Pb1 52.638(8) . .
I2 Pb2 Pb1 127.363(8) 3_465 .
I4 Pb2 Pb1 129.190(8) 3_465 .
I4 Pb2 Pb1 50.810(8) . .
I5 Pb2 Pb1 50.463(7) . .
I5 Pb2 Pb1 129.537(7) 3_465 .
I2 Pb2 Pb1 127.363(8) . 3_465
I2 Pb2 Pb1 52.637(8) 3_465 3_465
I4 Pb2 Pb1 50.810(8) 3_465 3_465
I4 Pb2 Pb1 129.190(8) . 3_465
I5 Pb2 Pb1 129.537(7) . 3_465
I5 Pb2 Pb1 50.463(7) 3_465 3_465
Pb1 Pb2 Pb1 180.000(5) . 3_465
Pb1 I1 Pb1 90.920(11) . 3_566
Pb2 I2 Pb1 77.323(9) . .
Pb1 I4 Pb2 77.637(10) . .
Pb1 I5 Pb2 76.759(11) . .
C13 N11 C15 107.1(4) . .
C13 N11 C17 108.9(5) . .
C15 N11 C17 109.0(4) . .
C13 N11 C12 113.8(4) . .
C15 N11 C12 107.4(5) . .
C17 N11 C12 110.5(4) . .
C18 N12 C16 109.6(4) . .
C18 N12 C19 111.0(4) . .
C16 N12 C19 111.6(3) . .
C18 N12 C14 106.9(3) . .
C16 N12 C14 107.1(4) . .
C19 N12 C14 110.5(4) . .
C12 C11 H11A 109.5 . .
C12 C11 H11B 109.5 . .
H11A C11 H11B 109.5 . .
C12 C11 H11C 109.5 . .
H11A C11 H11C 109.5 . .
H11B C11 H11C 109.5 . .
C11 C12 N11 117.7(6) . .
C11 C12 H12A 107.9 . .
N11 C12 H12A 107.9 . .
C11 C12 H12B 107.9 . .
N11 C12 H12B 107.9 . .
H12A C12 H12B 107.2 . .
N11 C13 C14 109.3(4) . .
N11 C13 H13A 109.8 . .
C14 C13 H13A 109.8 . .
N11 C13 H13B 109.8 . .
C14 C13 H13B 109.8 . .
H13A C13 H13B 108.3 . .
C13 C14 N12 110.2(4) . .
C13 C14 H14A 109.6 . .
N12 C14 H14A 109.6 . .
C13 C14 H14B 109.6 . .
N12 C14 H14B 109.6 . .
H14A C14 H14B 108.1 . .
N11 C15 C16 111.9(5) . .
N11 C15 H15A 109.2 . .
C16 C15 H15A 109.2 . .
N11 C15 H15B 109.2 . .
C16 C15 H15B 109.2 . .
H15A C15 H15B 107.9 . .
C15 C16 N12 109.4(3) . .
C15 C16 H16A 109.8 . .
N12 C16 H16A 109.8 . .
C15 C16 H16B 109.8 . .
N12 C16 H16B 109.8 . .
H16A C16 H16B 108.2 . .
N11 C17 C18 110.1(4) . .
N11 C17 H17A 109.6 . .
C18 C17 H17A 109.6 . .
N11 C17 H17B 109.6 . .
C18 C17 H17B 109.6 . .
H17A C17 H17B 108.2 . .
N12 C18 C17 110.4(4) . .
N12 C18 H18A 109.6 . .
C17 C18 H18A 109.6 . .
N12 C18 H18B 109.6 . .
C17 C18 H18B 109.6 . .
H18A C18 H18B 108.1 . .
C110 C19 N12 114.1(5) . .
C110 C19 H19A 108.7 . .
N12 C19 H19A 108.7 . .
C110 C19 H19B 108.7 . .
N12 C19 H19B 108.7 . .
H19A C19 H19B 107.6 . .
C19 C110 H11D 109.5 . .
C19 C110 H11E 109.5 . .
H11D C110 H11E 109.5 . .
C19 C110 H11F 109.5 . .
H11D C110 H11F 109.5 . .
H11E C110 H11F 109.5 . .

loop_
_geom_bond_atom_site_label_1
_geom_bond_atom_site_label_2
_geom_bond_distance
_geom_bond_site_symmetry_2
Pb1 I3 3.1651(4) .
Pb1 I1 3.2001(4) .
Pb1 I5 3.2200(4) .
Pb1 I4 3.2248(5) .
Pb1 I1 3.2319(5) 3_566
Pb1 I2 3.3110(4) .
Pb1 Pb2 4.0642(4) .
Pb2 I2 3.1930(4) .
Pb2 I2 3.1930(4) 3_465
Pb2 I4 3.2586(4) 3_465
Pb2 I4 3.2586(4) .
Pb2 I5 3.3247(5) .
Pb2 I5 3.3247(5) 3_465
Pb2 Pb1 4.0642(4) 3_465
I1 Pb1 3.2319(4) 3_566
N11 C13 1.485(7) .
N11 C15 1.491(6) .
N11 C17 1.514(6) .
N11 C12 1.550(8) .
N12 C18 1.495(5) .
N12 C16 1.508(6) .
N12 C19 1.523(7) .
N12 C14 1.537(6) .
C11 C12 1.407(8) .
C11 H11A 0.9600 .
C11 H11B 0.9600 .
C11 H11C 0.9600 .
C12 H12A 0.9700 .
C12 H12B 0.9700 .
C13 C14 1.528(8) .
C13 H13A 0.9700 .
C13 H13B 0.9700 .
C14 H14A 0.9700 .
C14 H14B 0.9700 .
C15 C16 1.502(7) .
C15 H15A 0.9700 .
C15 H15B 0.9700 .
C16 H16A 0.9700 .
C16 H16B 0.9700 .
C17 C18 1.516(7) .
C17 H17A 0.9700 .
C17 H17B 0.9700 .
C18 H18A 0.9700 .
C18 H18B 0.9700 .
C19 C110 1.490(8) .
C19 H19A 0.9700 .
C19 H19B 0.9700 .
C110 H11D 0.9600 .
C110 H11E 0.9600 .
C110 H11F 0.9600 .
